data_7000532
loop_
_publ_author_name
'Zhao, Jun-Wei'
'Zheng, Shou-Tian'
'Li, Zhao-Hui'
'Yang, Guo-Yu'

_publ_section_title
;
 Combination of lacunary polyoxometalates and high-nuclear
 transition-metal clusters under hydrothermal conditions: first
 65&#x00B7;8 CdSO4-type 3-D framework built by hexa-CuII sandwiched
 polyoxotungstates
;
_journal_issue 8
_journal_name_full 'Dalton Transactions'
_journal_page_first 1300
_journal_paper_doi 10.1039/b809338e
_journal_year 2009
_chemical_formula_sum 'C20 H92 Cu10 Ge2 N18 O78 W18'
_chemical_formula_weight 5923.00
_chemical_name_systematic
;
?
;
_space_group_IT_number 15
_symmetry_cell_setting monoclinic
_symmetry_space_group_name_Hall '-C 2yc'
_symmetry_space_group_name_H-M 'C 1 2/c 1'
_atom_sites_solution_hydrogens geom
_atom_sites_solution_primary direct
_atom_sites_solution_secondary difmap
_audit_creation_method SHELXL-97
_cell_angle_alpha 90.00
_cell_angle_beta 107.593(5)
_cell_angle_gamma 90.00
_cell_formula_units_Z 4
_cell_length_a 23.606(2)
_cell_length_b 12.8670(9)
_cell_length_c 32.583(3)
_cell_measurement_reflns_used 4947
_cell_measurement_temperature 293(2)
_cell_measurement_theta_max 27.4797
_cell_measurement_theta_min 2.0796
_cell_volume 9433.8(14)
_computing_cell_refinement 'CrystalClear (Rigaku Inc., 2007)'
_computing_data_collection 'CrystalClear (Rigaku Inc., 2007)'
_computing_data_reduction 'CrystalClear (Rigaku Inc., 2007)'
_computing_molecular_graphics 'PLATON (Spek, 2003)'
_computing_publication_material 'PLATON (Spek, 2003)'
_computing_structure_refinement 'SHELXL-97 (Sheldrick, 1997)'
_computing_structure_solution 'SHELXS-97 (Sheldrick, 1990)'
_diffrn_ambient_temperature 293(2)
_diffrn_measured_fraction_theta_full 0.991
_diffrn_measured_fraction_theta_max 0.991
_diffrn_measurement_device_type 'Mercury2 (2x2 bin mode)'
_diffrn_measurement_method CCD_Profile_fitting
_diffrn_radiation_monochromator graphite
_diffrn_radiation_source 'fine-focus sealed tube'
_diffrn_radiation_type MoK\a
_diffrn_radiation_wavelength 0.71073
_diffrn_reflns_av_R_equivalents 0.0359
_diffrn_reflns_av_sigmaI/netI 0.0358
_diffrn_reflns_limit_h_max 28
_diffrn_reflns_limit_h_min -20
_diffrn_reflns_limit_k_max 15
_diffrn_reflns_limit_k_min -15
_diffrn_reflns_limit_l_max 37
_diffrn_reflns_limit_l_min -38
_diffrn_reflns_number 28237
_diffrn_reflns_theta_full 25.00
_diffrn_reflns_theta_max 25.00
_diffrn_reflns_theta_min 2.62
_exptl_absorpt_coefficient_mu 24.784
_exptl_absorpt_correction_T_max 0.2139
_exptl_absorpt_correction_T_min 0.0885
_exptl_absorpt_correction_type multi-scan
_exptl_absorpt_process_details 'SADABS (Sheldrick, 1996)'
_exptl_crystal_colour 'Dark green'
_exptl_crystal_density_diffrn 4.170
_exptl_crystal_density_method 'not measured'
_exptl_crystal_description prism
_exptl_crystal_F_000 10592
_exptl_crystal_size_max 0.19
_exptl_crystal_size_mid 0.12
_exptl_crystal_size_min 0.09
_refine_diff_density_max 3.568
_refine_diff_density_min -3.500
_refine_diff_density_rms 0.263
_refine_ls_extinction_method none
_refine_ls_goodness_of_fit_ref 1.055
_refine_ls_hydrogen_treatment constr
_refine_ls_matrix_type full
_refine_ls_number_parameters 620
_refine_ls_number_reflns 8224
_refine_ls_number_restraints 8
_refine_ls_restrained_S_all 1.056
_refine_ls_R_factor_all 0.0364
_refine_ls_R_factor_gt 0.0311
_refine_ls_shift/su_max 0.001
_refine_ls_shift/su_mean 0.000
_refine_ls_structure_factor_coef Fsqd
_refine_ls_weighting_details 'calc w=1/[\s^2^(Fo^2^)+(0.0365P)^2^+0.0000P] where P=(Fo^2^+2Fc^2^)/3'
_refine_ls_weighting_scheme calc
_refine_ls_wR_factor_gt 0.0677
_refine_ls_wR_factor_ref 0.0703
_reflns_number_gt 7401
_reflns_number_total 8224
_reflns_threshold_expression >2sigma(I)
_cod_data_source_file b809338e.txt
_cod_data_source_block q
_cod_depositor_comments
;
The following automatic conversions were performed:
'_symmetry_cell_setting' value 'Monoclinic' changed to 'monoclinic'
according to '/home/saulius/struct/CIF-dictionaries/cif_core.dic'
dictionary named 'cif_core.dic' version 2.4.1 from
2010-06-29.

'_exptl_absorpt_correction_type' value 'Multi-scan' changed
to 'multi-scan' according to
'/home/saulius/struct/CIF-dictionaries/cif_core.dic' dictionary named
'cif_core.dic' version 2.4.1 from 2010-06-29.

Automatic conversion script
Id: cif_fix_enum 1527 2010-12-29 10:47:43Z saulius 
;
_cod_original_cell_volume 9434.1(14)
_cod_original_sg_symbol_H-M C2/c
_cod_database_code 7000532

loop_
_symmetry_equiv_pos_as_xyz
'x, y, z'
'-x, y, -z+1/2'
'x+1/2, y+1/2, z'
'-x+1/2, y+1/2, -z+1/2'
'-x, -y, -z'
'x, -y, z-1/2'
'-x+1/2, -y+1/2, -z'
'x+1/2, -y+1/2, z-1/2'

loop_
_atom_site_label
_atom_site_type_symbol
_atom_site_fract_x
_atom_site_fract_y
_atom_site_fract_z
_atom_site_U_iso_or_equiv
_atom_site_adp_type
_atom_site_occupancy
_atom_site_symmetry_multiplicity
_atom_site_calc_flag
_atom_site_refinement_flags
_atom_site_disorder_assembly
_atom_site_disorder_group
W1 W -0.229415(17) 0.36918(3) 0.345546(12) 0.01437(9) Uani 1 1 d . . .
W2 W -0.088162(18) 0.25910(3) 0.335117(12) 0.01444(9) Uani 1 1 d . . .
W3 W -0.124915(18) 0.53844(3) 0.309526(12) 0.01472(9) Uani 1 1 d . . .
W4 W 0.008087(17) 0.60765(3) 0.378626(12) 0.01332(9) Uani 1 1 d . . .
W5 W -0.117252(18) 0.70206(3) 0.392904(12) 0.01393(9) Uani 1 1 d . . .
W6 W -0.222429(17) 0.53410(3) 0.428324(12) 0.01361(9) Uani 1 1 d . . .
W7 W -0.193788(17) 0.28226(3) 0.447005(12) 0.01333(9) Uani 1 1 d . . .
W8 W -0.049460(18) 0.17912(3) 0.438412(12) 0.01365(9) Uani 1 1 d . . .
W9 W 0.043979(17) 0.33081(3) 0.404404(12) 0.01364(9) Uani 1 1 d . . .
Ge Ge -0.08590(4) 0.44313(7) 0.42010(3) 0.0094(2) Uani 1 1 d . . .
Cu1 Cu 0.0000 0.57709(19) 0.2500 0.0474(6) Uani 1 2 d S . .
Cu2 Cu -0.2500 0.7500 0.5000 0.0271(4) Uani 1 2 d S . .
Cu3 Cu -0.18592(7) 0.11347(12) 0.23601(5) 0.0384(4) Uani 1 1 d . . .
Cu4 Cu 0.07801(5) 0.76815(9) 0.47151(4) 0.0162(3) Uani 1 1 d . . .
Cu5 Cu -0.01614(5) 0.61534(8) 0.49093(3) 0.0127(2) Uani 1 1 d . . .
Cu6 Cu -0.10513(5) 0.47011(9) 0.52112(3) 0.0129(2) Uani 1 1 d . . .
O1 O -0.2863(3) 0.3319(5) 0.3009(2) 0.0246(17) Uani 1 1 d . . .
O2 O -0.2657(3) 0.4721(5) 0.3697(2) 0.0177(15) Uani 1 1 d . . .
O3 O -0.1916(3) 0.4748(5) 0.3219(2) 0.0154(14) Uani 1 1 d . . .
O4 O -0.1607(3) 0.4146(5) 0.41182(18) 0.0117(13) Uani 1 1 d . . .
O5 O -0.2397(3) 0.2692(5) 0.3860(2) 0.0183(15) Uani 1 1 d . . .
O6 O -0.1654(3) 0.2802(5) 0.3402(2) 0.0178(15) Uani 1 1 d . . .
O7 O -0.1061(3) 0.1890(5) 0.2879(2) 0.0221(16) Uani 1 1 d . . .
O8 O -0.0775(3) 0.1497(5) 0.3762(2) 0.0173(15) Uani 1 1 d . . .
O9 O -0.0539(3) 0.3348(5) 0.40342(19) 0.0118(13) Uani 1 1 d . . .
O10 O -0.0054(3) 0.2704(5) 0.3484(2) 0.0173(15) Uani 1 1 d . . .
O11 O -0.0947(3) 0.3993(5) 0.3139(2) 0.0179(15) Uani 1 1 d . . .
O12 O -0.1543(3) 0.5542(6) 0.2547(2) 0.0248(17) Uani 1 1 d . . .
O13 O -0.1472(3) 0.6654(5) 0.3294(2) 0.0165(14) Uani 1 1 d . . .
O14 O -0.0805(3) 0.5434(4) 0.38491(18) 0.0111(13) Uani 1 1 d . . .
O15 O -0.0472(3) 0.5866(5) 0.3180(2) 0.0157(14) Uani 1 1 d . . .
O16 O 0.0636(3) 0.6677(6) 0.3628(2) 0.0255(17) Uani 1 1 d . . .
O17 O 0.0271(3) 0.4645(5) 0.37550(19) 0.0178(15) Uani 1 1 d . . .
O18 O 0.0387(3) 0.6068(5) 0.43732(19) 0.0163(14) Uani 1 1 d . . .
O19 O -0.0419(3) 0.7246(5) 0.3791(2) 0.0183(15) Uani 1 1 d . . .
O20 O -0.1408(3) 0.8289(5) 0.3868(2) 0.0224(16) Uani 1 1 d . . .
O21 O -0.0787(3) 0.6901(5) 0.4491(2) 0.0190(15) Uani 1 1 d . . .
O22 O -0.1860(3) 0.6297(5) 0.39836(19) 0.0151(14) Uani 1 1 d . . .
O23 O -0.2801(3) 0.6095(6) 0.4340(2) 0.0256(17) Uani 1 1 d . . .
O24 O -0.1667(3) 0.5480(5) 0.47929(19) 0.0174(15) Uani 1 1 d . . .
O25 O -0.2434(3) 0.3989(5) 0.4479(2) 0.0155(14) Uani 1 1 d . . .
O26 O -0.2273(3) 0.1849(5) 0.4675(2) 0.0217(16) Uani 1 1 d . . .
O27 O -0.1357(3) 0.3328(5) 0.49553(19) 0.0155(14) Uani 1 1 d . . .
O28 O -0.1313(3) 0.2039(5) 0.4341(2) 0.0181(15) Uani 1 1 d . . .
O29 O -0.0418(3) 0.0547(5) 0.4581(2) 0.0204(15) Uani 1 1 d . . .
O30 O -0.0287(3) 0.2573(5) 0.4888(2) 0.0158(14) Uani 1 1 d . . .
O31 O 0.0273(3) 0.2048(5) 0.4308(2) 0.0189(15) Uani 1 1 d . . .
O32 O 0.1113(3) 0.3006(6) 0.3970(2) 0.0270(17) Uani 1 1 d . . .
O33 O 0.0644(3) 0.3980(5) 0.4554(2) 0.0158(14) Uani 1 1 d . . .
O34 O -0.0489(3) 0.4754(5) 0.47321(19) 0.0127(14) Uani 1 1 d . . .
O1W O -0.1687(3) 0.4354(6) 0.5641(3) 0.0346(19) Uani 1 1 d . . .
O2W O -0.2222(4) 0.0436(9) 0.2760(3) 0.065(3) Uani 1 1 d . . .
O3W O 0.1883(5) 0.4198(8) -0.1453(3) 0.060(3) Uani 1 1 d . . .
O4W O 0.1874(4) 1.0299(7) 0.1379(3) 0.054(3) Uani 1 1 d . . .
O5W O -0.0631(6) -0.0475(11) 0.3306(4) 0.100(4) Uiso 1 1 d . . .
N3 N -0.2750(4) 0.8575(7) 0.4555(3) 0.029(2) Uani 1 1 d . . .
H3A H -0.3048 0.8335 0.4332 0.035 Uiso 1 1 calc R . .
H3B H -0.2880 0.9139 0.4663 0.035 Uiso 1 1 calc R . .
N5 N -0.1294(5) 0.0022(10) 0.2354(4) 0.074(5) Uani 1 1 d D . .
H5A H -0.1045 -0.0078 0.2621 0.089 Uiso 1 1 calc R . .
H5B H -0.1491 -0.0575 0.2263 0.089 Uiso 1 1 calc R . .
N6 N -0.1666(7) 0.1652(11) 0.1867(5) 0.095(5) Uiso 1 1 d D . .
N7 N -0.2382(5) 0.2366(8) 0.2270(3) 0.041(3) Uani 1 1 d . . .
H7A H -0.2759 0.2185 0.2127 0.049 Uiso 1 1 calc R . .
H7B H -0.2377 0.2641 0.2525 0.049 Uiso 1 1 calc R . .
N8 N 0.1323(4) 0.8094(7) 0.4373(3) 0.024(2) Uani 1 1 d . . .
H8A H 0.1673 0.8311 0.4553 0.029 Uiso 1 1 calc R . .
H8B H 0.1394 0.7538 0.4227 0.029 Uiso 1 1 calc R . .
N9 N 0.0283(4) 0.8826(6) 0.4414(3) 0.026(2) Uani 1 1 d . . .
H9A H -0.0021 0.8574 0.4197 0.032 Uiso 1 1 calc R . .
H9B H 0.0130 0.9170 0.4597 0.032 Uiso 1 1 calc R . .
C2 C -0.0329(2) 0.7779(10) 0.2458(5) 0.059 Uiso 1 1 d D . .
H2A H -0.0415 0.7849 0.2729 0.071 Uiso 1 1 calc R . .
H2B H -0.0496 0.8377 0.2281 0.071 Uiso 1 1 calc R . .
C3 C -0.2235(6) 0.8853(11) 0.4410(4) 0.043(3) Uani 1 1 d . . .
H3C H -0.2187 0.8343 0.4204 0.051 Uiso 1 1 calc R . .
H3D H -0.2301 0.9526 0.4270 0.051 Uiso 1 1 calc R . .
C4 C -0.1695(5) 0.8885(10) 0.4783(4) 0.039(3) Uani 1 1 d . . .
H4C H -0.1712 0.9472 0.4966 0.047 Uiso 1 1 calc R . .
H4D H -0.1347 0.8960 0.4687 0.047 Uiso 1 1 calc R . .
C5 C -0.0949(6) 0.0337(9) 0.2054(4) 0.039 Uiso 1 1 d D . .
H5C H -0.0542 0.0463 0.2228 0.047 Uiso 1 1 calc R . .
H5D H -0.0941 -0.0256 0.1872 0.047 Uiso 1 1 calc R . .
C6 C -0.1143(7) 0.1254(12) 0.1766(6) 0.087(6) Uani 1 1 d D . .
H6A H -0.0832 0.1775 0.1824 0.105 Uiso 1 1 calc R . .
H6B H -0.1244 0.1050 0.1466 0.105 Uiso 1 1 calc R . .
C7 C -0.2159(7) 0.3132(11) 0.2016(5) 0.059(4) Uani 1 1 d D . .
H7C H -0.1827 0.3509 0.2206 0.071 Uiso 1 1 calc R . .
H7D H -0.2470 0.3629 0.1886 0.071 Uiso 1 1 calc R . .
C8 C -0.1966(7) 0.2612(10) 0.1674(4) 0.056(4) Uani 1 1 d D . .
H8C H -0.2305 0.2455 0.1427 0.068 Uiso 1 1 calc R . .
H8D H -0.1695 0.3055 0.1581 0.068 Uiso 1 1 calc R . .
C9 C 0.0637(5) 0.9539(8) 0.4241(4) 0.037(3) Uani 1 1 d . . .
H9C H 0.0861 1.0003 0.4466 0.045 Uiso 1 1 calc R . .
H9D H 0.0377 0.9956 0.4013 0.045 Uiso 1 1 calc R . .
C10 C 0.1057(6) 0.8931(9) 0.4066(4) 0.036(3) Uani 1 1 d . . .
H10A H 0.0844 0.8637 0.3788 0.043 Uiso 1 1 calc R . .
H10B H 0.1366 0.9384 0.4029 0.043 Uiso 1 1 calc R . .
N4 N -0.1662(4) 0.7903(7) 0.5025(3) 0.028(2) Uani 1 1 d . . .
H4A H -0.1439 0.7991 0.5301 0.033 Uiso 1 1 calc R . .
H4B H -0.1497 0.7401 0.4907 0.033 Uiso 1 1 calc R . .
N1 N -0.0499(6) 0.4670(10) 0.2139(4) 0.068 Uiso 1 1 d . . .
H1A H -0.0771 0.4756 0.1897 0.081 Uiso 1 1 calc R . .
N2 N -0.0615(6) 0.6837(9) 0.2240(4) 0.064 Uiso 1 1 d D . .
H2C H -0.0957 0.6764 0.2051 0.076 Uiso 1 1 calc R . .
C1 C -0.0316(3) 0.3680(14) 0.2364(5) 0.077 Uiso 1 1 d D . .
H1B H -0.0374 0.3127 0.2152 0.093 Uiso 1 1 calc R . .
H1C H -0.0568 0.3535 0.2543 0.093 Uiso 1 1 calc R . .

loop_
_atom_site_aniso_label
_atom_site_aniso_U_11
_atom_site_aniso_U_22
_atom_site_aniso_U_33
_atom_site_aniso_U_23
_atom_site_aniso_U_13
_atom_site_aniso_U_12
W1 0.0123(2) 0.0171(2) 0.01181(19) -0.00108(15) 0.00085(16) -0.00038(16)
W2 0.0151(2) 0.0159(2) 0.01099(19) -0.00426(15) 0.00205(16) 0.00057(16)
W3 0.0152(2) 0.0182(2) 0.00935(18) 0.00118(15) 0.00155(16) 0.00015(16)
W4 0.0130(2) 0.0162(2) 0.01063(19) 0.00019(15) 0.00330(16) -0.00070(16)
W5 0.0155(2) 0.01238(19) 0.01288(19) 0.00140(15) 0.00272(16) 0.00321(16)
W6 0.0114(2) 0.0146(2) 0.01416(19) -0.00082(15) 0.00284(16) 0.00320(16)
W7 0.0127(2) 0.01346(19) 0.01316(19) 0.00034(15) 0.00288(16) -0.00154(16)
W8 0.0174(2) 0.00981(19) 0.01288(19) -0.00161(15) 0.00330(16) 0.00226(16)
W9 0.0115(2) 0.0162(2) 0.01284(19) -0.00398(15) 0.00300(16) 0.00172(16)
Ge 0.0098(5) 0.0099(5) 0.0082(4) -0.0010(4) 0.0021(4) 0.0009(4)
Cu1 0.0504(15) 0.0433(13) 0.0439(13) 0.000 0.0072(12) 0.000
Cu2 0.0246(10) 0.0268(10) 0.0279(10) 0.0011(8) 0.0048(8) 0.0082(8)
Cu3 0.0417(9) 0.0365(8) 0.0306(8) -0.0021(7) 0.0011(7) 0.0000(7)
Cu4 0.0177(6) 0.0153(6) 0.0156(6) 0.0024(5) 0.0048(5) 0.0017(5)
Cu5 0.0130(6) 0.0106(5) 0.0128(6) -0.0003(4) 0.0013(5) 0.0003(5)
Cu6 0.0127(6) 0.0122(6) 0.0124(5) -0.0007(5) 0.0015(5) 0.0017(5)
O1 0.023(4) 0.025(4) 0.023(4) 0.002(3) 0.003(3) -0.001(3)
O2 0.014(4) 0.018(3) 0.020(4) 0.000(3) 0.003(3) -0.002(3)
O3 0.015(4) 0.013(3) 0.018(3) 0.004(3) 0.005(3) 0.000(3)
O4 0.008(3) 0.016(3) 0.009(3) 0.001(3) 0.000(3) 0.004(3)
O5 0.018(4) 0.021(4) 0.015(3) -0.001(3) 0.004(3) 0.000(3)
O6 0.013(3) 0.016(3) 0.023(4) 0.000(3) 0.004(3) 0.005(3)
O7 0.024(4) 0.024(4) 0.015(3) -0.005(3) 0.000(3) 0.004(3)
O8 0.023(4) 0.017(3) 0.014(3) -0.002(3) 0.008(3) 0.000(3)
O9 0.015(3) 0.008(3) 0.013(3) -0.003(3) 0.005(3) -0.001(3)
O10 0.020(4) 0.016(3) 0.016(3) -0.003(3) 0.006(3) 0.003(3)
O11 0.024(4) 0.017(3) 0.015(3) -0.007(3) 0.009(3) 0.001(3)
O12 0.022(4) 0.032(4) 0.018(4) 0.002(3) 0.004(3) -0.001(3)
O13 0.013(3) 0.019(3) 0.014(3) 0.006(3) -0.002(3) 0.003(3)
O14 0.012(3) 0.009(3) 0.008(3) -0.003(2) -0.003(3) -0.002(3)
O15 0.018(4) 0.016(3) 0.014(3) -0.001(3) 0.005(3) 0.006(3)
O16 0.022(4) 0.031(4) 0.025(4) -0.006(3) 0.008(3) -0.009(3)
O17 0.019(4) 0.023(4) 0.011(3) 0.000(3) 0.003(3) 0.001(3)
O18 0.022(4) 0.015(3) 0.011(3) -0.003(3) 0.004(3) -0.002(3)
O19 0.018(4) 0.018(4) 0.020(4) 0.005(3) 0.008(3) -0.001(3)
O20 0.028(4) 0.013(3) 0.028(4) 0.004(3) 0.011(3) 0.002(3)
O21 0.025(4) 0.012(3) 0.017(3) -0.001(3) 0.001(3) 0.002(3)
O22 0.017(4) 0.015(3) 0.012(3) 0.008(3) 0.003(3) 0.002(3)
O23 0.026(4) 0.032(4) 0.020(4) 0.004(3) 0.010(3) 0.011(3)
O24 0.023(4) 0.013(3) 0.012(3) -0.003(3) -0.001(3) 0.002(3)
O25 0.012(3) 0.015(3) 0.020(3) -0.002(3) 0.005(3) 0.000(3)
O26 0.021(4) 0.023(4) 0.021(4) 0.002(3) 0.006(3) -0.004(3)
O27 0.018(4) 0.019(4) 0.008(3) 0.001(3) 0.001(3) -0.002(3)
O28 0.016(4) 0.018(4) 0.019(4) -0.001(3) 0.003(3) 0.000(3)
O29 0.022(4) 0.012(3) 0.026(4) -0.001(3) 0.005(3) 0.003(3)
O30 0.016(4) 0.015(3) 0.016(3) 0.000(3) 0.006(3) 0.002(3)
O31 0.015(4) 0.023(4) 0.015(3) -0.008(3) -0.001(3) -0.003(3)
O32 0.021(4) 0.032(4) 0.029(4) -0.005(3) 0.009(3) 0.007(3)
O33 0.026(4) 0.006(3) 0.015(3) 0.000(3) 0.006(3) 0.003(3)
O34 0.017(4) 0.011(3) 0.011(3) -0.002(3) 0.004(3) -0.001(3)
O1W 0.029(5) 0.033(5) 0.044(5) -0.001(4) 0.013(4) -0.005(4)
O2W 0.039(6) 0.087(8) 0.058(6) 0.028(6) -0.003(5) -0.017(6)
O3W 0.071(7) 0.065(7) 0.044(6) 0.001(5) 0.019(5) 0.002(6)
O4W 0.047(6) 0.036(5) 0.071(7) -0.012(5) 0.004(5) 0.018(5)
N3 0.022(5) 0.036(5) 0.027(5) -0.003(4) 0.004(4) 0.013(4)
N5 0.054(9) 0.055(8) 0.081(10) -0.028(7) -0.030(7) 0.017(7)
N7 0.034(6) 0.051(7) 0.032(6) -0.011(5) 0.002(5) -0.004(5)
N8 0.017(5) 0.029(5) 0.028(5) 0.006(4) 0.009(4) 0.005(4)
N9 0.028(5) 0.018(5) 0.030(5) -0.004(4) 0.004(4) 0.003(4)
C3 0.041(8) 0.048(8) 0.034(7) 0.027(6) 0.005(6) 0.001(6)
C4 0.026(6) 0.048(8) 0.044(7) -0.012(6) 0.012(6) -0.016(6)
C6 0.060(11) 0.057(11) 0.149(19) 0.008(12) 0.038(13) 0.002(9)
C7 0.067(11) 0.044(9) 0.072(11) -0.007(8) 0.029(9) -0.015(8)
C8 0.055(10) 0.057(9) 0.053(9) 0.004(8) 0.010(8) 0.010(8)
C9 0.035(7) 0.018(6) 0.056(8) 0.013(5) 0.009(6) -0.005(5)
C10 0.044(8) 0.022(6) 0.041(7) 0.007(5) 0.012(6) 0.004(6)
N4 0.018(5) 0.028(5) 0.031(5) -0.008(4) -0.001(4) 0.004(4)

loop_
_atom_type_symbol
_atom_type_description
_atom_type_scat_dispersion_real
_atom_type_scat_dispersion_imag
_atom_type_scat_source
C C 0.0033 0.0016 'International Tables Vol C Tables 4.2.6.8 and 6.1.1.4'
H H 0.0000 0.0000 'International Tables Vol C Tables 4.2.6.8 and 6.1.1.4'
N N 0.0061 0.0033 'International Tables Vol C Tables 4.2.6.8 and 6.1.1.4'
O O 0.0106 0.0060 'International Tables Vol C Tables 4.2.6.8 and 6.1.1.4'
Cu Cu 0.3201 1.2651 'International Tables Vol C Tables 4.2.6.8 and 6.1.1.4'
Ge Ge 0.1547 1.8001 'International Tables Vol C Tables 4.2.6.8 and 6.1.1.4'
W W -0.8490 6.8722 'International Tables Vol C Tables 4.2.6.8 and 6.1.1.4'

loop_
_geom_angle_atom_site_label_1
_geom_angle_atom_site_label_2
_geom_angle_atom_site_label_3
_geom_angle
_geom_angle_site_symmetry_1
_geom_angle_site_symmetry_3
_geom_angle_publ_flag
O1 W1 O2 102.2(3) . . ?
O1 W1 O5 99.5(3) . . ?
O2 W1 O5 91.0(3) . . ?
O1 W1 O3 101.4(3) . . ?
O2 W1 O3 89.7(3) . . ?
O5 W1 O3 158.4(3) . . ?
O1 W1 O6 100.9(3) . . ?
O2 W1 O6 156.8(3) . . ?
O5 W1 O6 85.9(3) . . ?
O3 W1 O6 85.0(3) . . ?
O1 W1 O4 172.2(3) . . ?
O2 W1 O4 73.4(2) . . ?
O5 W1 O4 74.3(2) . . ?
O3 W1 O4 85.2(2) . . ?
O6 W1 O4 83.7(2) . . ?
O7 W2 O10 101.8(3) . . ?
O7 W2 O6 99.7(3) . . ?
O10 W2 O6 158.4(3) . . ?
O7 W2 O8 100.7(3) . . ?
O10 W2 O8 89.3(3) . . ?
O6 W2 O8 88.4(3) . . ?
O7 W2 O11 101.4(3) . . ?
O10 W2 O11 88.6(3) . . ?
O6 W2 O11 85.5(3) . . ?
O8 W2 O11 157.7(3) . . ?
O7 W2 O9 171.6(3) . . ?
O10 W2 O9 73.2(2) . . ?
O6 W2 O9 85.5(2) . . ?
O8 W2 O9 72.8(2) . . ?
O11 W2 O9 85.4(2) . . ?
O12 W3 O15 100.5(3) . . ?
O12 W3 O13 100.8(3) . . ?
O15 W3 O13 91.4(3) . . ?
O12 W3 O11 102.2(3) . . ?
O15 W3 O11 88.4(3) . . ?
O13 W3 O11 156.6(3) . . ?
O12 W3 O3 99.8(3) . . ?
O15 W3 O3 159.4(3) . . ?
O13 W3 O3 88.1(3) . . ?
O11 W3 O3 84.0(3) . . ?
O12 W3 O14 171.4(3) . . ?
O15 W3 O14 74.4(2) . . ?
O13 W3 O14 72.7(2) . . ?
O11 W3 O14 84.8(2) . . ?
O3 W3 O14 85.8(2) . . ?
O16 W4 O18 102.7(3) . . ?
O16 W4 O17 101.8(3) . . ?
O18 W4 O17 91.4(3) . . ?
O16 W4 O19 100.1(3) . . ?
O18 W4 O19 92.6(3) . . ?
O17 W4 O19 156.2(3) . . ?
O16 W4 O15 95.2(3) . . ?
O18 W4 O15 162.1(3) . . ?
O17 W4 O15 84.9(3) . . ?
O19 W4 O15 84.0(3) . . ?
O16 W4 O14 166.6(3) . . ?
O18 W4 O14 89.3(3) . . ?
O17 W4 O14 83.8(3) . . ?
O19 W4 O14 72.8(2) . . ?
O15 W4 O14 72.9(2) . . ?
O20 W5 O21 104.3(3) . . ?
O20 W5 O22 102.6(3) . . ?
O21 W5 O22 92.7(3) . . ?
O20 W5 O19 96.7(3) . . ?
O21 W5 O19 91.8(3) . . ?
O22 W5 O19 158.5(3) . . ?
O20 W5 O13 95.9(3) . . ?
O21 W5 O13 159.5(3) . . ?
O22 W5 O13 86.5(3) . . ?
O19 W5 O13 82.1(3) . . ?
O20 W5 O14 165.1(3) . . ?
O21 W5 O14 86.9(3) . . ?
O22 W5 O14 86.4(2) . . ?
O19 W5 O14 72.8(2) . . ?
O13 W5 O14 72.6(2) . . ?
O23 W6 O24 103.2(3) . . ?
O23 W6 O22 100.5(3) . . ?
O24 W6 O22 95.2(3) . . ?
O23 W6 O25 100.3(3) . . ?
O24 W6 O25 88.5(3) . . ?
O22 W6 O25 157.4(3) . . ?
O23 W6 O2 97.6(3) . . ?
O24 W6 O2 158.3(3) . . ?
O22 W6 O2 87.1(3) . . ?
O25 W6 O2 81.6(3) . . ?
O23 W6 O4 168.5(3) . . ?
O24 W6 O4 86.7(3) . . ?
O22 W6 O4 84.1(2) . . ?
O25 W6 O4 73.9(2) . . ?
O2 W6 O4 72.0(2) . . ?
O26 W7 O27 103.4(3) . . ?
O26 W7 O25 102.2(3) . . ?
O27 W7 O25 90.6(3) . . ?
O26 W7 O28 100.1(3) . . ?
O27 W7 O28 87.3(3) . . ?
O25 W7 O28 157.5(3) . . ?
O26 W7 O5 98.8(3) . . ?
O27 W7 O5 157.8(3) . . ?
O25 W7 O5 85.9(3) . . ?
O28 W7 O5 87.6(3) . . ?
O26 W7 O4 172.1(3) . . ?
O27 W7 O4 83.8(2) . . ?
O25 W7 O4 74.3(2) . . ?
O28 W7 O4 83.2(2) . . ?
O5 W7 O4 74.2(2) . . ?
O29 W8 O30 101.9(3) . . ?
O29 W8 O28 99.9(3) . . ?
O30 W8 O28 88.1(3) . . ?
O29 W8 O31 102.2(3) . . ?
O30 W8 O31 90.8(3) . . ?
O28 W8 O31 157.6(3) . . ?
O29 W8 O8 99.8(3) . . ?
O30 W8 O8 158.3(3) . . ?
O28 W8 O8 86.5(3) . . ?
O31 W8 O8 86.4(3) . . ?
O29 W8 O9 170.6(3) . . ?
O30 W8 O9 85.8(2) . . ?
O28 W8 O9 85.7(3) . . ?
O31 W8 O9 71.9(3) . . ?
O8 W8 O9 72.9(2) . . ?
O32 W9 O33 103.6(3) . . ?
O32 W9 O31 101.2(3) . . ?
O33 W9 O31 91.5(3) . . ?
O32 W9 O17 101.2(3) . . ?
O33 W9 O17 88.9(3) . . ?
O31 W9 O17 156.8(3) . . ?
O32 W9 O10 95.3(3) . . ?
O33 W9 O10 161.0(3) . . ?
O31 W9 O10 86.5(3) . . ?
O17 W9 O10 85.7(3) . . ?
O32 W9 O9 165.5(3) . . ?
O33 W9 O9 89.4(3) . . ?
O31 W9 O9 71.7(2) . . ?
O17 W9 O9 85.1(2) . . ?
O10 W9 O9 72.0(2) . . ?
O34 Ge O4 112.6(3) . . ?
O34 Ge O9 111.5(3) . . ?
O4 Ge O9 107.3(3) . . ?
O34 Ge O14 111.2(3) . . ?
O4 Ge O14 108.9(3) . . ?
O9 Ge O14 105.0(3) . . ?
N1 Cu1 N1 89.0(8) 2 . ?
N1 Cu1 N2 90.8(5) 2 2 ?
N1 Cu1 N2 165.8(5) . 2 ?
N1 Cu1 N2 165.8(5) 2 . ?
N1 Cu1 N2 90.8(5) . . ?
N2 Cu1 N2 92.9(7) 2 . ?
N3 Cu2 N3 180.0(4) 7_466 . ?
N3 Cu2 N4 94.5(4) 7_466 . ?
N3 Cu2 N4 85.5(4) . . ?
N3 Cu2 N4 85.5(4) 7_466 7_466 ?
N3 Cu2 N4 94.5(4) . 7_466 ?
N4 Cu2 N4 180.0(5) . 7_466 ?
N6 Cu3 N5 84.8(5) . . ?
N6 Cu3 N7 83.9(5) . . ?
N5 Cu3 N7 168.7(5) . . ?
N6 Cu3 O2W 165.9(6) . . ?
N5 Cu3 O2W 96.1(5) . . ?
N7 Cu3 O2W 95.0(4) . . ?
N6 Cu3 O7 96.8(5) . . ?
N5 Cu3 O7 84.8(4) . . ?
N7 Cu3 O7 96.1(3) . . ?
O2W Cu3 O7 97.4(3) . . ?
O27 Cu4 N9 172.6(3) 5_566 . ?
O27 Cu4 N8 91.4(3) 5_566 . ?
N9 Cu4 N8 84.8(4) . . ?
O27 Cu4 O30 88.9(3) 5_566 5_566 ?
N9 Cu4 O30 94.0(3) . 5_566 ?
N8 Cu4 O30 172.2(3) . 5_566 ?
O27 Cu4 O18 77.7(2) 5_566 . ?
N9 Cu4 O18 109.2(3) . . ?
N8 Cu4 O18 101.1(3) . . ?
O30 Cu4 O18 86.6(2) 5_566 . ?
O21 Cu5 O30 92.4(3) . 5_566 ?
O21 Cu5 O34 95.7(3) . . ?
O30 Cu5 O34 170.8(3) 5_566 . ?
O21 Cu5 O34 171.4(3) . 5_566 ?
O30 Cu5 O34 92.9(3) 5_566 5_566 ?
O34 Cu5 O34 78.6(3) . 5_566 ?
O21 Cu5 O33 97.0(3) . 5_566 ?
O30 Cu5 O33 98.2(2) 5_566 5_566 ?
O34 Cu5 O33 85.2(2) . 5_566 ?
O34 Cu5 O33 89.0(2) 5_566 5_566 ?
O24 Cu6 O33 90.1(3) . 5_566 ?
O24 Cu6 O27 93.7(3) . . ?
O33 Cu6 O27 172.0(3) 5_566 . ?
O24 Cu6 O18 176.9(3) . 5_566 ?
O33 Cu6 O18 88.4(3) 5_566 5_566 ?
O27 Cu6 O18 87.4(3) . 5_566 ?
O24 Cu6 O34 88.3(3) . . ?
O33 Cu6 O34 85.8(2) 5_566 . ?
O27 Cu6 O34 87.3(2) . . ?
O18 Cu6 O34 88.8(2) 5_566 . ?
O24 Cu6 O1W 92.2(3) . . ?
O33 Cu6 O1W 104.5(3) 5_566 . ?
O27 Cu6 O1W 82.4(3) . . ?
O18 Cu6 O1W 90.8(3) 5_566 . ?
O34 Cu6 O1W 169.7(2) . . ?
W1 O2 W6 120.5(3) . . ?
W1 O3 W3 154.1(4) . . ?
Ge O4 W6 120.6(3) . . ?
Ge O4 W7 123.7(3) . . ?
W6 O4 W7 92.5(2) . . ?
Ge O4 W1 125.5(3) . . ?
W6 O4 W1 94.1(2) . . ?
W7 O4 W1 91.7(2) . . ?
W1 O5 W7 119.7(3) . . ?
W2 O6 W1 152.1(4) . . ?
W2 O7 Cu3 142.5(4) . . ?
W2 O8 W8 120.9(3) . . ?
Ge O9 W8 120.1(3) . . ?
Ge O9 W9 122.6(3) . . ?
W8 O9 W9 94.5(2) . . ?
Ge O9 W2 124.8(3) . . ?
W8 O9 W2 93.4(2) . . ?
W9 O9 W2 93.5(2) . . ?
W2 O10 W9 121.3(3) . . ?
W3 O11 W2 153.1(4) . . ?
W3 O13 W5 120.2(3) . . ?
Ge O14 W5 118.8(3) . . ?
Ge O14 W4 124.5(3) . . ?
W5 O14 W4 94.3(2) . . ?
Ge O14 W3 124.2(3) . . ?
W5 O14 W3 94.5(2) . . ?
W4 O14 W3 92.7(2) . . ?
W3 O15 W4 120.0(3) . . ?
W4 O17 W9 147.9(3) . . ?
W4 O18 Cu6 133.9(4) . 5_566 ?
W4 O18 Cu4 117.0(3) . . ?
Cu6 O18 Cu4 90.0(2) 5_566 . ?
W4 O19 W5 118.9(3) . . ?
W5 O21 Cu5 143.9(4) . . ?
W5 O22 W6 150.8(3) . . ?
W6 O24 Cu6 141.6(4) . . ?
W7 O25 W6 118.4(3) . . ?
W7 O27 Cu4 116.4(3) . 5_566 ?
W7 O27 Cu6 138.0(3) . . ?
Cu4 O27 Cu6 104.8(3) 5_566 . ?
W8 O28 W7 152.4(4) . . ?
W8 O30 Cu5 136.3(4) . 5_566 ?
W8 O30 Cu4 115.5(3) . 5_566 ?
Cu5 O30 Cu4 106.1(3) 5_566 5_566 ?
W9 O31 W8 121.8(3) . . ?
W9 O33 Cu6 136.7(4) . 5_566 ?
W9 O33 Cu5 126.3(3) . 5_566 ?
Cu6 O33 Cu5 93.6(2) 5_566 5_566 ?
Ge O34 Cu5 122.9(3) . . ?
Ge O34 Cu5 120.5(3) . 5_566 ?
Cu5 O34 Cu5 101.4(3) . 5_566 ?
Ge O34 Cu6 116.3(3) . . ?
Cu5 O34 Cu6 94.7(2) . . ?
Cu5 O34 Cu6 94.8(2) 5_566 . ?
C3 N3 Cu2 108.4(7) . . ?
C3 N3 H3A 110.0 . . ?
Cu2 N3 H3A 110.0 . . ?
C3 N3 H3B 110.0 . . ?
Cu2 N3 H3B 110.0 . . ?
H3A N3 H3B 108.4 . . ?
C5 N5 Cu3 108.3(8) . . ?
C5 N5 H5A 110.0 . . ?
Cu3 N5 H5A 110.0 . . ?
C5 N5 H5B 110.0 . . ?
Cu3 N5 H5B 110.0 . . ?
H5A N5 H5B 108.4 . . ?
C6 N6 C8 121.9(12) . . ?
C6 N6 Cu3 119.8(10) . . ?
C8 N6 Cu3 116.5(10) . . ?
C7 N7 Cu3 107.7(8) . . ?
C7 N7 H7A 110.2 . . ?
Cu3 N7 H7A 110.2 . . ?
C7 N7 H7B 110.2 . . ?
Cu3 N7 H7B 110.2 . . ?
H7A N7 H7B 108.5 . . ?
C10 N8 Cu4 110.9(7) . . ?
C10 N8 H8A 109.5 . . ?
Cu4 N8 H8A 109.5 . . ?
C10 N8 H8B 109.5 . . ?
Cu4 N8 H8B 109.5 . . ?
H8A N8 H8B 108.1 . . ?
C9 N9 Cu4 109.8(7) . . ?
C9 N9 H9A 109.7 . . ?
Cu4 N9 H9A 109.7 . . ?
C9 N9 H9B 109.7 . . ?
Cu4 N9 H9B 109.7 . . ?
H9A N9 H9B 108.2 . . ?
N2 C2 C2 113.1(8) . 2 ?
N2 C2 H2A 109.0 . . ?
C2 C2 H2A 109.0 2 . ?
N2 C2 H2B 109.0 . . ?
C2 C2 H2B 109.0 2 . ?
H2A C2 H2B 107.8 . . ?
C4 C3 N3 109.5(10) . . ?
C4 C3 H3C 109.8 . . ?
N3 C3 H3C 109.8 . . ?
C4 C3 H3D 109.8 . . ?
N3 C3 H3D 109.8 . . ?
H3C C3 H3D 108.2 . . ?
C3 C4 N4 108.0(9) . . ?
C3 C4 H4C 110.1 . . ?
N4 C4 H4C 110.1 . . ?
C3 C4 H4D 110.1 . . ?
N4 C4 H4D 110.1 . . ?
H4C C4 H4D 108.4 . . ?
C6 C5 N5 119.9(11) . . ?
C6 C5 H5C 107.4 . . ?
N5 C5 H5C 107.4 . . ?
C6 C5 H5D 107.4 . . ?
N5 C5 H5D 107.4 . . ?
H5C C5 H5D 106.9 . . ?
N6 C6 C5 104.8(12) . . ?
N6 C6 H6A 110.8 . . ?
C5 C6 H6A 110.8 . . ?
N6 C6 H6B 110.8 . . ?
C5 C6 H6B 110.8 . . ?
H6A C6 H6B 108.9 . . ?
N7 C7 C8 111.2(11) . . ?
N7 C7 H7C 109.4 . . ?
C8 C7 H7C 109.4 . . ?
N7 C7 H7D 109.4 . . ?
C8 C7 H7D 109.4 . . ?
H7C C7 H7D 108.0 . . ?
N6 C8 C7 105.9(12) . . ?
N6 C8 H8C 110.6 . . ?
C7 C8 H8C 110.6 . . ?
N6 C8 H8D 110.6 . . ?
C7 C8 H8D 110.6 . . ?
H8C C8 H8D 108.7 . . ?
N9 C9 C10 109.8(9) . . ?
N9 C9 H9C 109.7 . . ?
C10 C9 H9C 109.7 . . ?
N9 C9 H9D 109.7 . . ?
C10 C9 H9D 109.7 . . ?
H9C C9 H9D 108.2 . . ?
N8 C10 C9 108.6(9) . . ?
N8 C10 H10A 110.0 . . ?
C9 C10 H10A 110.0 . . ?
N8 C10 H10B 110.0 . . ?
C9 C10 H10B 110.0 . . ?
H10A C10 H10B 108.3 . . ?
C4 N4 Cu2 107.7(7) . . ?
C4 N4 H4A 110.2 . . ?
Cu2 N4 H4A 110.2 . . ?
C4 N4 H4B 110.2 . . ?
Cu2 N4 H4B 110.2 . . ?
H4A N4 H4B 108.5 . . ?
C1 N1 Cu1 106.9(9) . . ?
C1 N1 H1A 126.5 . . ?
Cu1 N1 H1A 126.5 . . ?
C2 N2 Cu1 101.2(9) . . ?
C2 N2 H2C 129.4 . . ?
Cu1 N2 H2C 129.4 . . ?
N1 C1 C1 112.9(9) . 2 ?
N1 C1 H1B 109.0 . . ?
C1 C1 H1B 109.0 2 . ?
N1 C1 H1C 109.0 . . ?
C1 C1 H1C 109.0 2 . ?
H1B C1 H1C 107.8 . . ?

loop_
_geom_bond_atom_site_label_1
_geom_bond_atom_site_label_2
_geom_bond_distance
_geom_bond_site_symmetry_2
_geom_bond_publ_flag
W1 O1 1.723(7) . ?
W1 O2 1.873(7) . ?
W1 O5 1.909(7) . ?
W1 O3 1.910(6) . ?
W1 O6 1.944(6) . ?
W1 O4 2.349(6) . ?
W2 O7 1.723(6) . ?
W2 O10 1.875(7) . ?
W2 O6 1.901(7) . ?
W2 O8 1.906(6) . ?
W2 O11 1.921(7) . ?
W2 O9 2.338(6) . ?
W3 O12 1.721(7) . ?
W3 O15 1.877(7) . ?
W3 O13 1.890(7) . ?
W3 O11 1.917(6) . ?
W3 O3 1.923(6) . ?
W3 O14 2.362(6) . ?
W4 O16 1.730(7) . ?
W4 O18 1.829(6) . ?
W4 O17 1.906(7) . ?
W4 O19 1.915(7) . ?
W4 O15 2.030(6) . ?
W4 O14 2.315(6) . ?
W5 O20 1.716(7) . ?
W5 O21 1.788(6) . ?
W5 O22 1.926(6) . ?
W5 O19 1.984(7) . ?
W5 O13 2.029(6) . ?
W5 O14 2.264(6) . ?
W6 O23 1.725(7) . ?
W6 O24 1.789(6) . ?
W6 O22 1.927(6) . ?
W6 O25 1.966(6) . ?
W6 O2 2.038(6) . ?
W6 O4 2.290(6) . ?
W7 O26 1.721(7) . ?
W7 O27 1.869(6) . ?
W7 O25 1.909(6) . ?
W7 O28 1.937(7) . ?
W7 O5 1.963(6) . ?
W7 O4 2.316(6) . ?
W8 O29 1.714(6) . ?
W8 O30 1.859(6) . ?
W8 O28 1.920(7) . ?
W8 O31 1.931(7) . ?
W8 O8 1.970(6) . ?
W8 O9 2.291(6) . ?
W9 O32 1.722(7) . ?
W9 O33 1.804(6) . ?
W9 O31 1.930(7) . ?
W9 O17 1.943(6) . ?
W9 O10 2.002(6) . ?
W9 O9 2.302(6) . ?
Ge O34 1.737(6) . ?
Ge O4 1.744(6) . ?
Ge O9 1.749(6) . ?
Ge O14 1.756(6) . ?
Cu1 N1 1.986(13) 2 ?
Cu1 N1 1.986(13) . ?
Cu1 N2 1.991(13) 2 ?
Cu1 N2 1.991(13) . ?
Cu2 N3 1.961(9) 7_466 ?
Cu2 N3 1.961(9) . ?
Cu2 N4 2.022(9) . ?
Cu2 N4 2.022(9) 7_466 ?
Cu3 N6 1.917(15) . ?
Cu3 N5 1.960(12) . ?
Cu3 N7 1.975(11) . ?
Cu3 O2W 1.979(10) . ?
Cu3 O7 2.328(7) . ?
Cu4 O27 1.952(6) 5_566 ?
Cu4 N9 1.954(8) . ?
Cu4 N8 2.009(8) . ?
Cu4 O30 2.012(6) 5_566 ?
Cu4 O18 2.406(6) . ?
Cu5 O21 1.936(7) . ?
Cu5 O30 1.955(7) 5_566 ?
Cu5 O34 1.976(6) . ?
Cu5 O34 2.001(6) 5_566 ?
Cu5 O33 2.364(6) 5_566 ?
Cu6 O24 1.943(6) . ?
Cu6 O33 1.986(6) 5_566 ?
Cu6 O27 1.993(6) . ?
Cu6 O18 1.997(7) 5_566 ?
Cu6 O34 2.335(6) . ?
Cu6 O1W 2.383(8) . ?
O18 Cu6 1.997(7) 5_566 ?
O27 Cu4 1.952(6) 5_566 ?
O30 Cu5 1.955(6) 5_566 ?
O30 Cu4 2.012(6) 5_566 ?
O33 Cu6 1.986(6) 5_566 ?
O33 Cu5 2.364(6) 5_566 ?
O34 Cu5 2.001(6) 5_566 ?
N3 C3 1.474(15) . ?
N3 H3A 0.9000 . ?
N3 H3B 0.9000 . ?
N5 C5 1.506(9) . ?
N5 H5A 0.9000 . ?
N5 H5B 0.9000 . ?
N6 C6 1.463(9) . ?
N6 C8 1.468(9) . ?
N7 C7 1.482(16) . ?
N7 H7A 0.9000 . ?
N7 H7B 0.9000 . ?
N8 C10 1.474(13) . ?
N8 H8A 0.9000 . ?
N8 H8B 0.9000 . ?
N9 C9 1.464(14) . ?
N9 H9A 0.9000 . ?
N9 H9B 0.9000 . ?
C2 N2 1.462(9) . ?
C2 C2 1.492(10) 2 ?
C2 H2A 0.9700 . ?
C2 H2B 0.9700 . ?
C3 C4 1.473(16) . ?
C3 H3C 0.9700 . ?
C3 H3D 0.9700 . ?
C4 N4 1.479(15) . ?
C4 H4C 0.9700 . ?
C4 H4D 0.9700 . ?
C5 C6 1.489(9) . ?
C5 H5C 0.9700 . ?
C5 H5D 0.9700 . ?
C6 H6A 0.9700 . ?
C6 H6B 0.9700 . ?
C7 C8 1.486(9) . ?
C7 H7C 0.9700 . ?
C7 H7D 0.9700 . ?
C8 H8C 0.9700 . ?
C8 H8D 0.9700 . ?
C9 C10 1.502(17) . ?
C9 H9C 0.9700 . ?
C9 H9D 0.9700 . ?
C10 H10A 0.9700 . ?
C10 H10B 0.9700 . ?
N4 H4A 0.9000 . ?
N4 H4B 0.9000 . ?
N1 C1 1.467(19) . ?
N1 H1A 0.8600 . ?
N2 H2C 0.8600 . ?
C1 C1 1.488(10) 2 ?
C1 H1B 0.9700 . ?
C1 H1C 0.9700 . ?

loop_
_geom_hbond_atom_site_label_D
_geom_hbond_atom_site_label_H
_geom_hbond_atom_site_label_A
_geom_hbond_distance_DH
_geom_hbond_distance_HA
_geom_hbond_distance_DA
_geom_hbond_angle_DHA
_geom_hbond_site_symmetry_A
N3 H3A O32 0.90 2.02 2.877(12) 158.8 3_455
N3 H3B O1W 0.90 2.27 2.960(12) 132.8 7_466
N3 H3B O24 0.90 2.38 3.108(11) 137.7 7_466
N5 H5A O5W 0.90 2.21 3.091(18) 166.0 .
N5 H5B O1 0.90 2.08 2.955(14) 164.4 4_445
N7 H7A O13 0.90 2.03 2.920(12) 167.5 4_445
N7 H7B O1 0.90 2.38 3.202(12) 151.8 .
N8 H8A O25 0.90 2.36 3.072(11) 136.0 3
N8 H8A O26 0.90 2.50 3.235(11) 139.5 5_566
N8 H8B O16 0.90 2.48 3.076(11) 124.4 .
N8 H8B O1W 0.90 2.53 3.269(12) 139.4 5_566
N9 H9A O19 0.90 2.19 2.994(11) 148.0 .
N9 H9B O29 0.90 2.19 2.912(11) 137.3 1_565
N9 H9B O29 0.90 2.58 3.294(11) 136.4 5_566
N4 H4A O32 0.90 2.60 3.346(12) 140.4 5_566
N4 H4B O24 0.90 2.51 3.208(11) 134.3 .
N4 H4B O21 0.90 2.54 3.338(11) 148.6 .
